data_7112465
loop_
_publ_author_name
'Venugopal, Ajay'
'Tuna, Floriana'
'Spaniol, Thomas P.'
'Ungur, Liviu'
'Chibotaru, Liviu F.'
'Okuda, Jun'
'Layfield, Richard A.'

_publ_section_title
;
 A hydride-ligated dysprosium single-molecule magnet.
;
_journal_issue 9
_journal_name_full 'Chemical communications (Cambridge, England)'
_journal_page_first 901
_journal_page_last 903
_journal_paper_doi 10.1039/c2cc38036f
_journal_volume 49
_journal_year 2013
_chemical_formula_moiety 'C24 H62 Gd2 N8, 2(C32 H12 B F24), C4 H10 O'
_chemical_formula_sum 'C92 H96 B2 F48 Gd2 N8 O'
_chemical_formula_weight 2577.89
_chemical_name_systematic
;
?
;
_space_group_IT_number 2
_symmetry_cell_setting triclinic
_symmetry_space_group_name_Hall '-P 1'
_symmetry_space_group_name_H-M 'P -1'
_atom_sites_solution_hydrogens geom
_atom_sites_solution_primary direct
_atom_sites_solution_secondary difmap
_audit_creation_method SHELXL-97
_cell_angle_alpha 67.9589(14)
_cell_angle_beta 75.1829(14)
_cell_angle_gamma 83.3058(15)
_cell_formula_units_Z 1
_cell_length_a 12.5003(11)
_cell_length_b 14.3637(12)
_cell_length_c 16.0369(14)
_cell_measurement_reflns_used 4660
_cell_measurement_temperature 100(2)
_cell_measurement_theta_max 21.48
_cell_measurement_theta_min 2.25
_cell_volume 2579.6(4)
_computing_cell_refinement 'Bruker SMART (2001)'
_computing_data_collection 'Bruker SMART (2001)'
_computing_data_reduction 'Bruker SAINT+ (1999)'
_computing_molecular_graphics 'ORTEP-III (Farrugia, 1999)'
_computing_structure_refinement 'SHELXL-97 (Sheldrick, 1997)'
_computing_structure_solution 'SIR-92 (Altomare 1992)'
_diffrn_ambient_temperature 100(2)
_diffrn_measured_fraction_theta_full 0.999
_diffrn_measured_fraction_theta_max 0.911
_diffrn_measurement_device_type 'Bruker APEX-I CCD'
_diffrn_measurement_method '\w scans'
_diffrn_radiation_monochromator multilayer
_diffrn_radiation_source microsource
_diffrn_radiation_type MoK\a
_diffrn_radiation_wavelength 0.71073
_diffrn_reflns_av_R_equivalents 0.1186
_diffrn_reflns_av_sigmaI/netI 0.1333
_diffrn_reflns_limit_h_max 17
_diffrn_reflns_limit_h_min -17
_diffrn_reflns_limit_k_max 19
_diffrn_reflns_limit_k_min -19
_diffrn_reflns_limit_l_max 22
_diffrn_reflns_limit_l_min -22
_diffrn_reflns_number 35157
_diffrn_reflns_theta_full 25.00
_diffrn_reflns_theta_max 29.55
_diffrn_reflns_theta_min 2.10
_exptl_absorpt_coefficient_mu 1.411
_exptl_absorpt_correction_T_max 0.8379
_exptl_absorpt_correction_T_min 0.6233
_exptl_absorpt_correction_type multi-scan
_exptl_absorpt_process_details 'Platon Mulabs'
_exptl_crystal_colour colourless
_exptl_crystal_density_diffrn 1.659
_exptl_crystal_density_method 'not measured'
_exptl_crystal_description prism
_exptl_crystal_F_000 1282
_exptl_crystal_size_max 0.37
_exptl_crystal_size_mid 0.20
_exptl_crystal_size_min 0.13
_refine_diff_density_max 2.473
_refine_diff_density_min -1.298
_refine_diff_density_rms 0.133
_refine_ls_extinction_method none
_refine_ls_goodness_of_fit_ref 0.942
_refine_ls_hydrogen_treatment mixed
_refine_ls_matrix_type full
_refine_ls_number_parameters 738
_refine_ls_number_reflns 13157
_refine_ls_number_restraints 135
_refine_ls_restrained_S_all 1.012
_refine_ls_R_factor_all 0.0989
_refine_ls_R_factor_gt 0.0683
_refine_ls_shift/su_max 0.001
_refine_ls_shift/su_mean 0.000
_refine_ls_structure_factor_coef Fsqd
_refine_ls_weighting_details 'calc w=1/[\s^2^(Fo^2^)+(0.0730P)^2^+0.0000P] where P=(Fo^2^+2Fc^2^)/3'
_refine_ls_weighting_scheme calc
_refine_ls_wR_factor_gt 0.1622
_refine_ls_wR_factor_ref 0.1764
_reflns_number_gt 8187
_reflns_number_total 13157
_reflns_threshold_expression >2sigma(I)
_cod_duplicate_entry 7108781
_cod_data_source_file c2cc38036f.txt
_cod_data_source_block av13
_cod_original_sg_symbol_Hall -P1
_cod_database_code 7112465

loop_
_symmetry_equiv_pos_as_xyz
'x, y, z'
'-x, -y, -z'

loop_
_atom_site_label
_atom_site_type_symbol
_atom_site_fract_x
_atom_site_fract_y
_atom_site_fract_z
_atom_site_U_iso_or_equiv
_atom_site_adp_type
_atom_site_occupancy
_atom_site_symmetry_multiplicity
_atom_site_calc_flag
_atom_site_refinement_flags
_atom_site_disorder_assembly
_atom_site_disorder_group
Gd1 Gd 0.55886(3) 0.01684(2) 0.57820(2) 0.03845(12) Uani 1 1 d D . .
H1 H 0.494(10) 0.081(9) 0.459(5) 0.046 Uiso 0.50 1 d PD . .
H2 H 0.462(9) -0.070(9) 0.546(9) 0.046 Uiso 0.50 1 d PD . .
H3 H 0.613(10) -0.036(9) 0.468(6) 0.046 Uiso 0.50 1 d PD . .
N1 N 0.7585(6) 0.0656(6) 0.5177(6) 0.078(2) Uani 1 1 d DU A .
N2 N 0.5249(6) -0.1398(4) 0.7234(4) 0.0596(18) Uani 1 1 d . A .
N3 N 0.4558(5) 0.1637(4) 0.6231(4) 0.0467(14) Uani 1 1 d . A .
N4 N 0.6311(6) 0.0397(5) 0.7085(5) 0.0567(17) Uani 1 1 d . A .
C1A C 0.777(2) -0.0443(13) 0.5394(13) 0.081(7) Uani 0.50 1 d P A 1
H1A H 0.8110 -0.0820 0.5926 0.097 Uiso 0.50 1 calc PR A 1
H1B H 0.8025 -0.0675 0.4866 0.097 Uiso 0.50 1 calc PR A 1
C1B C 0.817(3) -0.0215(19) 0.491(2) 0.136(10) Uani 0.50 1 d PDU A 2
H1C H 0.7698 -0.0802 0.5208 0.205 Uiso 0.50 1 calc PR A 2
H1D H 0.8867 -0.0380 0.5121 0.205 Uiso 0.50 1 calc PR A 2
H1E H 0.8335 -0.0026 0.4240 0.205 Uiso 0.50 1 calc PRD A 2
C2 C 0.7889(11) 0.1454(9) 0.4285(8) 0.127(5) Uani 1 1 d . . .
H2A H 0.8692 0.1434 0.4047 0.191 Uiso 1 1 calc R A .
H2B H 0.7664 0.2104 0.4352 0.191 Uiso 1 1 calc R . .
H2C H 0.7516 0.1365 0.3853 0.191 Uiso 1 1 calc RD . .
C3 C 0.5446(11) -0.2335(9) 0.7084(8) 0.114(4) Uani 1 1 d U . .
H3A H 0.6234 -0.2407 0.6813 0.171 Uiso 1 1 calc R A .
H3B H 0.5008 -0.2347 0.6661 0.171 Uiso 1 1 calc R . .
H3C H 0.5232 -0.2891 0.7675 0.171 Uiso 1 1 calc R . .
C4 C 0.4014(9) -0.1392(9) 0.7664(7) 0.099(3) Uani 1 1 d U . .
H4A H 0.3599 -0.1404 0.7227 0.149 Uiso 1 1 calc R A .
H4B H 0.3809 -0.0782 0.7813 0.149 Uiso 1 1 calc R . .
H4C H 0.3838 -0.1984 0.8231 0.149 Uiso 1 1 calc R . .
C5 C 0.3342(9) 0.1633(9) 0.6353(11) 0.135(5) Uani 1 1 d . . .
H5A H 0.3003 0.1230 0.6994 0.202 Uiso 1 1 calc R A .
H5B H 0.3174 0.1344 0.5937 0.202 Uiso 1 1 calc R . .
H5C H 0.3044 0.2323 0.6207 0.202 Uiso 1 1 calc R . .
C6 C 0.4907(9) 0.2529(7) 0.5459(7) 0.086(3) Uani 1 1 d U . .
H6A H 0.4621 0.3117 0.5624 0.128 Uiso 1 1 calc R A .
H6B H 0.4624 0.2546 0.4937 0.128 Uiso 1 1 calc R . .
H6C H 0.5718 0.2539 0.5284 0.128 Uiso 1 1 calc R . .
C7 C 0.8000(9) 0.0883(10) 0.5914(10) 0.130(5) Uani 1 1 d . . .
H7A H 0.8798 0.0699 0.5843 0.156 Uiso 1 1 calc R A .
H7B H 0.7933 0.1617 0.5771 0.156 Uiso 1 1 calc R . .
C8 C 0.7467(10) 0.0403(10) 0.6854(8) 0.103(4) Uani 1 1 d U A .
H8A H 0.7740 -0.0304 0.7055 0.123 Uiso 1 1 calc R . .
H8B H 0.7707 0.0727 0.7220 0.123 Uiso 1 1 calc R . .
C9 C 0.5841(8) -0.1370(6) 0.7905(5) 0.065(2) Uani 1 1 d . . .
H9A H 0.5492 -0.1852 0.8520 0.077 Uiso 1 1 calc R A .
H9B H 0.6611 -0.1612 0.7736 0.077 Uiso 1 1 calc R . .
C10 C 0.5877(11) -0.0425(8) 0.7986(7) 0.095(4) Uani 1 1 d . A .
H10A H 0.6350 -0.0492 0.8416 0.114 Uiso 1 1 calc R . .
H10B H 0.5121 -0.0232 0.8260 0.114 Uiso 1 1 calc R . .
C11 C 0.4759(11) 0.1654(8) 0.7064(7) 0.106(4) Uani 1 1 d . . .
H11A H 0.4210 0.1223 0.7592 0.127 Uiso 1 1 calc R A .
H11B H 0.4625 0.2348 0.7059 0.127 Uiso 1 1 calc R . .
C12 C 0.5874(8) 0.1320(7) 0.7228(6) 0.069(2) Uani 1 1 d . A .
H12A H 0.6395 0.1864 0.6817 0.082 Uiso 1 1 calc R . .
H12B H 0.5859 0.1235 0.7873 0.082 Uiso 1 1 calc R . .
F1A F 0.0695(10) -0.0142(8) 0.7471(8) 0.072(3) Uani 0.50 1 d PU . .
F1B F 0.0252(9) -0.0532(8) 0.7729(7) 0.061(3) Uani 0.50 1 d PU . .
F2A F 0.1558(9) -0.0419(8) 0.8532(7) 0.049(2) Uani 0.50 1 d PU . .
F2B F 0.1624(11) -0.0173(9) 0.8094(9) 0.069(3) Uani 0.50 1 d PU . .
F3A F 0.0105(11) -0.1251(10) 0.8825(10) 0.076(4) Uani 0.50 1 d PU . .
F3B F 0.0444(11) -0.1279(10) 0.9097(8) 0.072(4) Uani 0.50 1 d PU . .
F4 F -0.3686(3) 0.0479(3) 0.9481(3) 0.0561(11) Uani 1 1 d . . .
F5 F -0.3607(4) 0.1503(4) 1.0140(3) 0.0699(13) Uani 1 1 d . . .
F6 F -0.3118(4) -0.0053(4) 1.0720(3) 0.0646(12) Uani 1 1 d . . .
F7 F 0.1572(5) 0.3229(5) 0.4717(4) 0.0952(17) Uani 1 1 d U . .
F8 F 0.0409(6) 0.2130(4) 0.5149(5) 0.128(3) Uani 1 1 d . . .
F9 F 0.0238(7) 0.3449(6) 0.4118(5) 0.148(3) Uani 1 1 d . . .
F10 F -0.3653(5) 0.3971(5) 0.6362(5) 0.130(2) Uani 1 1 d U . .
F11 F -0.2963(5) 0.5297(4) 0.5256(5) 0.0962(19) Uani 1 1 d . . .
F12 F -0.3311(4) 0.5251(5) 0.6631(5) 0.105(2) Uani 1 1 d . . .
F13 F 0.2887(3) 0.1726(3) 1.0063(3) 0.0566(11) Uani 1 1 d . . .
F14 F 0.4418(4) 0.1999(4) 0.9061(3) 0.0827(16) Uani 1 1 d . . .
F15 F 0.3796(4) 0.2998(3) 0.9785(3) 0.0746(15) Uani 1 1 d . . .
F16 F 0.4325(3) 0.5044(3) 0.5826(3) 0.0536(10) Uani 1 1 d . . .
F17 F 0.4111(3) 0.5824(3) 0.6750(3) 0.0580(11) Uani 1 1 d . . .
F18 F 0.2889(3) 0.5986(3) 0.5975(3) 0.0578(11) Uani 1 1 d . . .
F19 F -0.1584(7) 0.2854(6) 1.1566(4) 0.132(3) Uani 1 1 d . . .
F20 F -0.1559(5) 0.4316(5) 1.1640(4) 0.111(2) Uani 1 1 d U . .
F21 F -0.2948(5) 0.3844(5) 1.1394(4) 0.1039(19) Uani 1 1 d U . .
F22 F -0.0409(7) 0.7170(4) 0.7565(5) 0.120(2) Uani 1 1 d . . .
F23 F -0.1301(7) 0.7320(5) 0.8803(6) 0.161(3) Uani 1 1 d U . .
F24 F -0.1951(9) 0.7059(7) 0.7657(8) 0.196(4) Uani 1 1 d U . .
B1 B -0.0019(6) 0.3338(5) 0.8092(6) 0.0380(17) Uani 1 1 d . . .
C13 C -0.0419(5) 0.2172(4) 0.8572(4) 0.0336(13) Uani 1 1 d . . .
C14 C 0.0233(5) 0.1393(5) 0.8393(4) 0.0350(14) Uani 1 1 d . . .
H14 H 0.0983 0.1518 0.8065 0.042 Uiso 1 1 calc R . .
C15 C -0.0168(5) 0.0425(4) 0.8675(4) 0.0359(14) Uani 1 1 d . . .
C16 C -0.1229(5) 0.0209(5) 0.9178(4) 0.0371(14) Uani 1 1 d . . .
H16 H -0.1500 -0.0449 0.9383 0.045 Uiso 1 1 calc R . .
C17 C -0.1902(5) 0.0966(5) 0.9384(4) 0.0379(15) Uani 1 1 d . . .
C18 C -0.1515(5) 0.1927(5) 0.9081(4) 0.0366(14) Uani 1 1 d . . .
H18 H -0.2000 0.2437 0.9218 0.044 Uiso 1 1 calc R . .
C19 C 0.0543(6) -0.0351(5) 0.8387(5) 0.0470(17) Uani 1 1 d . . .
C20 C -0.3069(6) 0.0731(6) 0.9930(5) 0.0493(18) Uani 1 1 d . . .
C21 C -0.0369(5) 0.3680(4) 0.7089(5) 0.0396(15) Uani 1 1 d . . .
C22 C 0.0244(6) 0.3382(4) 0.6384(5) 0.0408(16) Uani 1 1 d . . .
H22 H 0.0957 0.3086 0.6430 0.049 Uiso 1 1 calc R . .
C23 C -0.0132(6) 0.3492(5) 0.5608(5) 0.0499(18) Uani 1 1 d . . .
C24 C -0.1161(7) 0.3930(5) 0.5519(6) 0.059(2) Uani 1 1 d . . .
H24 H -0.1431 0.4001 0.4995 0.071 Uiso 1 1 calc R . .
C25 C -0.1793(6) 0.4263(6) 0.6199(7) 0.061(2) Uani 1 1 d . . .
C26 C -0.1408(6) 0.4123(5) 0.6981(6) 0.0521(19) Uani 1 1 d . . .
H26 H -0.1864 0.4334 0.7455 0.063 Uiso 1 1 calc R . .
C27 C 0.0525(7) 0.3084(6) 0.4915(6) 0.059(2) Uani 1 1 d . . .
C28 C -0.2911(8) 0.4711(8) 0.6123(10) 0.090(4) Uani 1 1 d . . .
C29 C 0.1305(5) 0.3444(4) 0.7968(4) 0.0332(13) Uani 1 1 d . . .
C30 C 0.1859(5) 0.2872(4) 0.8648(4) 0.0356(14) Uani 1 1 d . . .
H30 H 0.1487 0.2330 0.9158 0.043 Uiso 1 1 calc R . .
C31 C 0.2937(5) 0.3064(4) 0.8613(4) 0.0342(14) Uani 1 1 d . . .
C32 C 0.3501(5) 0.3856(5) 0.7897(4) 0.0352(14) Uani 1 1 d . . .
H32 H 0.4233 0.3995 0.7877 0.042 Uiso 1 1 calc R . .
C33 C 0.2970(5) 0.4444(4) 0.7208(4) 0.0326(13) Uani 1 1 d . . .
C34 C 0.1903(5) 0.4240(4) 0.7238(4) 0.0331(13) Uani 1 1 d . . .
H34 H 0.1564 0.4649 0.6752 0.040 Uiso 1 1 calc R . .
C35 C 0.3493(6) 0.2449(5) 0.9373(5) 0.0446(16) Uani 1 1 d . . .
C36 C 0.3561(5) 0.5319(5) 0.6445(5) 0.0398(15) Uani 1 1 d . . .
C37 C -0.0607(5) 0.4031(5) 0.8696(6) 0.0444(17) Uani 1 1 d . . .
C38 C -0.0953(5) 0.3657(6) 0.9653(6) 0.052(2) Uani 1 1 d . . .
H38 H -0.0889 0.2954 0.9974 0.063 Uiso 1 1 calc R . .
C39 C -0.1393(6) 0.4271(7) 1.0164(7) 0.065(2) Uani 1 1 d . . .
C40 C -0.1497(7) 0.5268(7) 0.9764(7) 0.070(2) Uani 1 1 d U . .
H40 H -0.1804 0.5677 1.0118 0.084 Uiso 1 1 calc R . .
C41 C -0.1144(6) 0.5674(6) 0.8821(9) 0.079(3) Uani 1 1 d D . .
C42 C -0.0701(5) 0.5069(5) 0.8277(7) 0.061(2) Uani 1 1 d . . .
H42 H -0.0468 0.5376 0.7624 0.073 Uiso 1 1 calc R . .
C43 C -0.1842(8) 0.3819(10) 1.1180(9) 0.092(4) Uani 1 1 d . . .
C44 C -0.1386(15) 0.6802(11) 0.8347(12) 0.139(5) Uani 1 1 d DU . .
O1 O 0.4768(13) 0.4437(11) 0.0498(11) 0.106(5) Uiso 0.50 1 d PD B -1
C45 C 0.609(2) 0.3945(19) -0.0592(17) 0.115(9) Uiso 0.50 1 d PD B -1
H45A H 0.6854 0.3893 -0.0526 0.173 Uiso 0.50 1 calc PR B -1
H45B H 0.6087 0.4102 -0.1241 0.173 Uiso 0.50 1 calc PR B -1
H45C H 0.5722 0.3306 -0.0211 0.173 Uiso 0.50 1 calc PR B -1
C46 C 0.549(2) 0.4752(16) -0.0285(14) 0.114(8) Uiso 0.50 1 d PD B -1
H46A H 0.6039 0.5159 -0.0229 0.136 Uiso 0.50 1 calc PR B -1
H46B H 0.5110 0.5198 -0.0766 0.136 Uiso 0.50 1 calc PR B -1
C47 C 0.457(2) 0.4957(19) 0.1091(14) 0.131(9) Uiso 0.50 1 d PD B -1
H47A H 0.4421 0.4453 0.1727 0.157 Uiso 0.50 1 calc PR B -1
H47B H 0.5276 0.5276 0.0999 0.157 Uiso 0.50 1 calc PR B -1
C48 C 0.377(2) 0.5675(19) 0.1065(18) 0.124(10) Uiso 0.50 1 d PD B -1
H48A H 0.3916 0.6115 0.1362 0.186 Uiso 0.50 1 calc PR B -1
H48B H 0.3051 0.5358 0.1394 0.186 Uiso 0.50 1 calc PR B -1
H48C H 0.3749 0.6072 0.0421 0.186 Uiso 0.50 1 calc PR B -1

loop_
_atom_site_aniso_label
_atom_site_aniso_U_11
_atom_site_aniso_U_22
_atom_site_aniso_U_33
_atom_site_aniso_U_23
_atom_site_aniso_U_13
_atom_site_aniso_U_12
Gd1 0.0502(2) 0.03862(19) 0.03290(18) -0.01689(14) -0.01291(14) -0.00390(14)
N1 0.045(4) 0.095(6) 0.095(6) -0.037(5) -0.007(4) -0.016(4)
N2 0.102(6) 0.043(4) 0.040(3) -0.013(3) -0.032(4) 0.001(3)
N3 0.067(4) 0.033(3) 0.044(3) -0.017(3) -0.017(3) 0.003(3)
N4 0.069(4) 0.056(4) 0.066(4) -0.032(3) -0.040(4) 0.010(3)
C1A 0.15(2) 0.051(10) 0.044(10) -0.012(8) -0.016(12) -0.021(11)
C1B 0.136(11) 0.131(10) 0.144(11) -0.055(6) -0.028(5) 0.002(5)
C2 0.138(12) 0.127(11) 0.097(9) -0.032(8) 0.017(8) -0.050(9)
C3 0.138(6) 0.102(6) 0.107(6) -0.042(4) -0.036(4) 0.005(4)
C4 0.098(5) 0.110(5) 0.088(5) -0.023(4) -0.032(4) -0.017(4)
C5 0.084(9) 0.113(10) 0.216(16) -0.098(11) 0.012(9) -0.005(7)
C6 0.113(5) 0.074(4) 0.075(4) -0.036(4) -0.017(4) 0.001(4)
C7 0.077(8) 0.125(10) 0.192(14) -0.025(10) -0.068(9) -0.046(7)
C8 0.107(6) 0.118(6) 0.106(5) -0.058(4) -0.033(4) -0.006(4)
C9 0.087(6) 0.064(5) 0.044(4) -0.012(4) -0.027(4) -0.002(5)
C10 0.154(11) 0.082(7) 0.071(6) -0.028(5) -0.069(7) 0.016(7)
C11 0.190(13) 0.074(7) 0.091(7) -0.055(6) -0.083(8) 0.057(7)
C12 0.089(7) 0.077(6) 0.069(5) -0.054(5) -0.028(5) 0.002(5)
F1A 0.087(5) 0.074(5) 0.061(5) -0.039(4) -0.008(4) 0.013(4)
F1B 0.073(5) 0.069(5) 0.061(5) -0.047(4) -0.018(4) 0.006(4)
F2A 0.046(4) 0.052(4) 0.052(4) -0.025(4) -0.012(4) 0.011(3)
F2B 0.064(5) 0.058(5) 0.089(6) -0.036(4) -0.007(4) -0.003(4)
F3A 0.079(6) 0.054(5) 0.095(6) -0.032(4) -0.011(4) -0.005(4)
F3B 0.089(6) 0.060(5) 0.065(5) -0.024(4) -0.018(4) 0.012(4)
F4 0.040(2) 0.077(3) 0.062(3) -0.031(2) -0.013(2) -0.016(2)
F5 0.053(3) 0.077(3) 0.085(3) -0.052(3) 0.017(2) -0.018(2)
F6 0.061(3) 0.083(3) 0.041(2) -0.011(2) -0.003(2) -0.028(2)
F7 0.090(3) 0.122(4) 0.098(3) -0.067(3) -0.008(3) -0.026(3)
F8 0.144(6) 0.066(4) 0.165(6) -0.067(4) 0.034(5) -0.035(4)
F9 0.203(8) 0.186(8) 0.095(5) -0.080(5) -0.093(5) 0.076(6)
F10 0.074(3) 0.112(4) 0.195(5) -0.021(3) -0.059(3) -0.018(3)
F11 0.099(4) 0.074(4) 0.151(5) -0.045(4) -0.093(4) 0.023(3)
F12 0.047(3) 0.139(6) 0.136(6) -0.054(5) -0.041(3) 0.031(3)
F13 0.061(3) 0.054(3) 0.061(3) -0.015(2) -0.028(2) -0.015(2)
F14 0.053(3) 0.120(4) 0.069(3) -0.031(3) -0.027(3) 0.036(3)
F15 0.106(4) 0.064(3) 0.072(3) -0.018(2) -0.048(3) -0.030(3)
F16 0.046(2) 0.070(3) 0.043(2) -0.025(2) -0.0003(19) -0.003(2)
F17 0.063(3) 0.067(3) 0.052(2) -0.024(2) -0.007(2) -0.036(2)
F18 0.045(2) 0.045(2) 0.076(3) -0.008(2) -0.017(2) -0.0111(19)
F19 0.189(7) 0.143(6) 0.094(5) -0.096(5) -0.033(5) 0.063(5)
F20 0.113(4) 0.148(4) 0.128(4) -0.112(3) -0.021(3) -0.014(3)
F21 0.084(3) 0.132(4) 0.110(4) -0.060(3) -0.016(3) -0.014(3)
F22 0.197(7) 0.059(3) 0.132(6) -0.057(4) -0.078(6) 0.051(4)
F23 0.197(5) 0.092(4) 0.189(5) -0.098(4) 0.042(4) -0.017(3)
F24 0.186(6) 0.154(5) 0.240(6) -0.057(4) -0.062(5) 0.013(4)
B1 0.030(4) 0.035(4) 0.060(5) -0.026(4) -0.014(3) -0.003(3)
C13 0.032(3) 0.038(3) 0.043(3) -0.026(3) -0.010(3) -0.007(3)
C14 0.033(3) 0.040(3) 0.041(3) -0.023(3) -0.010(3) -0.005(3)
C15 0.046(4) 0.034(3) 0.033(3) -0.018(3) -0.010(3) -0.005(3)
C16 0.050(4) 0.034(3) 0.034(3) -0.014(3) -0.012(3) -0.013(3)
C17 0.038(3) 0.051(4) 0.033(3) -0.023(3) -0.006(3) -0.012(3)
C18 0.033(3) 0.044(4) 0.043(3) -0.024(3) -0.009(3) -0.008(3)
C19 0.057(5) 0.036(4) 0.051(4) -0.020(3) -0.009(4) -0.009(3)
C20 0.050(4) 0.062(5) 0.041(4) -0.028(4) 0.002(3) -0.016(4)
C21 0.029(3) 0.030(3) 0.065(4) -0.017(3) -0.016(3) -0.006(3)
C22 0.042(4) 0.028(3) 0.061(4) -0.015(3) -0.026(3) -0.002(3)
C23 0.054(4) 0.038(4) 0.067(5) -0.016(3) -0.030(4) -0.012(3)
C24 0.060(5) 0.044(4) 0.083(6) -0.015(4) -0.041(5) -0.015(4)
C25 0.044(4) 0.044(4) 0.102(7) -0.016(4) -0.044(5) -0.006(3)
C26 0.035(4) 0.039(4) 0.087(6) -0.020(4) -0.024(4) -0.007(3)
C27 0.071(6) 0.051(5) 0.070(5) -0.022(4) -0.036(5) -0.011(4)
C28 0.056(6) 0.065(6) 0.159(11) -0.022(7) -0.065(7) -0.007(5)
C29 0.031(3) 0.031(3) 0.048(4) -0.024(3) -0.011(3) -0.002(2)
C30 0.034(3) 0.031(3) 0.049(4) -0.022(3) -0.009(3) -0.001(3)
C31 0.037(3) 0.029(3) 0.048(4) -0.021(3) -0.017(3) 0.001(3)
C32 0.023(3) 0.042(4) 0.052(4) -0.030(3) -0.007(3) -0.005(3)
C33 0.027(3) 0.036(3) 0.045(3) -0.026(3) -0.010(3) 0.001(2)
C34 0.029(3) 0.033(3) 0.046(4) -0.023(3) -0.012(3) 0.001(2)
C35 0.042(4) 0.044(4) 0.055(4) -0.018(3) -0.020(3) -0.008(3)
C36 0.031(3) 0.047(4) 0.046(4) -0.023(3) -0.006(3) -0.005(3)
C37 0.022(3) 0.045(4) 0.084(5) -0.043(4) -0.012(3) 0.001(3)
C38 0.028(3) 0.058(5) 0.100(6) -0.060(5) -0.018(4) 0.003(3)
C39 0.033(4) 0.081(6) 0.117(8) -0.078(6) -0.018(5) 0.002(4)
C40 0.060(4) 0.068(4) 0.099(5) -0.052(4) -0.013(4) -0.004(3)
C41 0.037(4) 0.043(4) 0.187(11) -0.065(6) -0.044(6) 0.009(3)
C42 0.027(4) 0.048(4) 0.124(7) -0.052(5) -0.020(4) 0.005(3)
C43 0.054(6) 0.146(10) 0.139(10) -0.129(9) -0.019(6) 0.013(6)
C44 0.159(7) 0.136(7) 0.143(7) -0.064(5) -0.041(5) -0.025(5)

loop_
_atom_type_symbol
_atom_type_description
_atom_type_scat_dispersion_real
_atom_type_scat_dispersion_imag
_atom_type_scat_source
C C 0.0033 0.0016 'International Tables Vol C Tables 4.2.6.8 and 6.1.1.4'
H H 0.0000 0.0000 'International Tables Vol C Tables 4.2.6.8 and 6.1.1.4'
B B 0.0013 0.0007 'International Tables Vol C Tables 4.2.6.8 and 6.1.1.4'
F F 0.0171 0.0103 'International Tables Vol C Tables 4.2.6.8 and 6.1.1.4'
Gd Gd -0.1653 3.9035 'International Tables Vol C Tables 4.2.6.8 and 6.1.1.4'
N N 0.0061 0.0033 'International Tables Vol C Tables 4.2.6.8 and 6.1.1.4'
O O 0.0106 0.0060 'International Tables Vol C Tables 4.2.6.8 and 6.1.1.4'

loop_
_geom_angle_atom_site_label_1
_geom_angle_atom_site_label_2
_geom_angle_atom_site_label_3
_geom_angle
_geom_angle_site_symmetry_1
_geom_angle_site_symmetry_3
N1 Gd1 N2 113.7(3) . .
N1 Gd1 N3 105.5(2) . .
N2 Gd1 N3 106.8(2) . .
N1 Gd1 N4 70.8(2) . .
N2 Gd1 N4 69.5(2) . .
N3 Gd1 N4 68.92(19) . .
N1 Gd1 C1A 32.3(4) . .
N2 Gd1 C1A 88.8(4) . .
N3 Gd1 C1A 135.1(4) . .
N4 Gd1 C1A 78.4(4) . .
N1 Gd1 Gd1 114.47(19) . 2_656
N2 Gd1 Gd1 107.62(14) . 2_656
N3 Gd1 Gd1 108.40(13) . 2_656
N4 Gd1 Gd1 174.73(16) . 2_656
C1A Gd1 Gd1 106.2(4) . 2_656
N1 Gd1 H1 103(4) . .
N2 Gd1 H1 136(4) . .
N3 Gd1 H1 85(4) . .
N4 Gd1 H1 149(4) . .
C1A Gd1 H1 113(4) . .
Gd1 Gd1 H1 31(4) 2_656 .
N1 Gd1 H2 132(3) . .
N2 Gd1 H2 77(4) . .
N3 Gd1 H2 116(4) . .
N4 Gd1 H2 146(4) . .
C1A Gd1 H2 109(4) . .
Gd1 Gd1 H2 31(4) 2_656 .
H1 Gd1 H2 60(4) . .
N1 Gd1 H3 77(3) . .
N2 Gd1 H3 105(3) . .
N3 Gd1 H3 143(3) . .
N4 Gd1 H3 140(3) . .
C1A Gd1 H3 62(3) . .
Gd1 Gd1 H3 44(3) 2_656 .
H1 Gd1 H3 60(5) . .
H2 Gd1 H3 56(5) . .
C2 N1 C1A 127.6(11) . .
C2 N1 C1B 98.6(14) . .
C2 N1 C7 110.2(8) . .
C1A N1 C7 105.2(11) . .
C1B N1 C7 115.4(15) . .
C2 N1 Gd1 117.9(7) . .
C1A N1 Gd1 82.9(10) . .
C1B N1 Gd1 104.5(13) . .
C7 N1 Gd1 109.9(6) . .
C3 N2 C9 111.4(7) . .
C3 N2 C4 104.0(8) . .
C9 N2 C4 107.9(7) . .
C3 N2 Gd1 115.4(6) . .
C9 N2 Gd1 111.3(5) . .
C4 N2 Gd1 106.2(5) . .
C6 N3 C11 112.3(7) . .
C6 N3 C5 104.8(8) . .
C11 N3 C5 107.4(9) . .
C6 N3 Gd1 106.1(5) . .
C11 N3 Gd1 112.6(5) . .
C5 N3 Gd1 113.5(5) . .
C8 N4 C12 109.9(7) . .
C8 N4 C10 111.7(8) . .
C12 N4 C10 105.0(7) . .
C8 N4 Gd1 109.8(6) . .
C12 N4 Gd1 111.1(4) . .
C10 N4 Gd1 109.2(5) . .
N1 C1A Gd1 64.7(9) . .
N1 C1A H1A 117.3 . .
Gd1 C1A H1A 117.3 . .
N1 C1A H1B 117.3 . .
Gd1 C1A H1B 117.3 . .
H1A C1A H1B 114.3 . .
N1 C1B H1C 109.5 . .
N1 C1B H1D 109.5 . .
H1C C1B H1D 109.5 . .
N1 C1B H1E 109.5 . .
H1C C1B H1E 109.5 . .
H1D C1B H1E 109.5 . .
N1 C2 H2A 109.5 . .
N1 C2 H2B 109.5 . .
H2A C2 H2B 109.5 . .
N1 C2 H2C 109.5 . .
H2A C2 H2C 109.5 . .
H2B C2 H2C 109.5 . .
N2 C3 H3A 109.5 . .
N2 C3 H3B 109.5 . .
H3A C3 H3B 109.5 . .
N2 C3 H3C 109.5 . .
H3A C3 H3C 109.5 . .
H3B C3 H3C 109.5 . .
N2 C4 H4A 109.5 . .
N2 C4 H4B 109.5 . .
H4A C4 H4B 109.5 . .
N2 C4 H4C 109.5 . .
H4A C4 H4C 109.5 . .
H4B C4 H4C 109.5 . .
N3 C5 H5A 109.5 . .
N3 C5 H5B 109.5 . .
H5A C5 H5B 109.5 . .
N3 C5 H5C 109.5 . .
H5A C5 H5C 109.5 . .
H5B C5 H5C 109.5 . .
N3 C6 H6A 109.5 . .
N3 C6 H6B 109.5 . .
H6A C6 H6B 109.5 . .
N3 C6 H6C 109.5 . .
H6A C6 H6C 109.5 . .
H6B C6 H6C 109.5 . .
C8 C7 N1 117.6(8) . .
C8 C7 H7A 107.9 . .
N1 C7 H7A 107.9 . .
C8 C7 H7B 107.9 . .
N1 C7 H7B 107.9 . .
H7A C7 H7B 107.2 . .
N4 C8 C7 117.9(10) . .
N4 C8 H8A 107.8 . .
C7 C8 H8A 107.8 . .
N4 C8 H8B 107.8 . .
C7 C8 H8B 107.8 . .
H8A C8 H8B 107.2 . .
C10 C9 N2 116.6(7) . .
C10 C9 H9A 108.1 . .
N2 C9 H9A 108.1 . .
C10 C9 H9B 108.1 . .
N2 C9 H9B 108.1 . .
H9A C9 H9B 107.3 . .
C9 C10 N4 113.7(8) . .
C9 C10 H10A 108.8 . .
N4 C10 H10A 108.8 . .
C9 C10 H10B 108.8 . .
N4 C10 H10B 108.8 . .
H10A C10 H10B 107.7 . .
N3 C11 C12 116.4(9) . .
N3 C11 H11A 108.2 . .
C12 C11 H11A 108.2 . .
N3 C11 H11B 108.2 . .
C12 C11 H11B 108.2 . .
H11A C11 H11B 107.4 . .
N4 C12 C11 116.5(7) . .
N4 C12 H12A 108.2 . .
C11 C12 H12A 108.2 . .
N4 C12 H12B 108.2 . .
C11 C12 H12B 108.2 . .
H12A C12 H12B 107.3 . .
F1B F1A C19 71.2(13) . .
F1B F1A F2B 113.5(16) . .
C19 F1A F2B 50.2(6) . .
F1A F1B C19 75.8(13) . .
F1A F1B F3A 123.5(16) . .
C19 F1B F3A 51.6(6) . .
F2B F2A C19 76.0(18) . .
F2A F2B C19 76.0(18) . .
F2A F2B F1A 124(2) . .
C19 F2B F1A 51.1(7) . .
F3B F3A C19 80.7(19) . .
F3B F3A F1B 126(2) . .
C19 F3A F1B 51.3(7) . .
F3A F3B C19 70.7(18) . .
C37 B1 C29 104.1(5) . .
C37 B1 C13 113.4(6) . .
C29 B1 C13 113.1(5) . .
C37 B1 C21 113.3(6) . .
C29 B1 C21 112.4(6) . .
C13 B1 C21 101.0(4) . .
C14 C13 C18 115.7(5) . .
C14 C13 B1 122.2(5) . .
C18 C13 B1 121.4(5) . .
C13 C14 C15 122.5(6) . .
C13 C14 H14 118.7 . .
C15 C14 H14 118.7 . .
C16 C15 C14 120.2(6) . .
C16 C15 C19 120.0(5) . .
C14 C15 C19 119.7(6) . .
C15 C16 C17 118.9(5) . .
C15 C16 H16 120.6 . .
C17 C16 H16 120.6 . .
C18 C17 C16 120.8(6) . .
C18 C17 C20 120.4(6) . .
C16 C17 C20 118.8(6) . .
C17 C18 C13 121.8(6) . .
C17 C18 H18 119.1 . .
C13 C18 H18 119.1 . .
F3A C19 F2A 107.6(9) . .
F1B C19 F2B 106.2(9) . .
F3A C19 F1A 107.6(9) . .
F2A C19 F1A 105.2(9) . .
F1B C19 F3B 102.8(8) . .
F2B C19 F3B 105.8(9) . .
F1B C19 C15 113.0(7) . .
F3A C19 C15 111.6(8) . .
F2A C19 C15 113.2(7) . .
F2B C19 C15 116.2(7) . .
F1A C19 C15 111.3(7) . .
F3B C19 C15 111.6(8) . .
F6 C20 F5 107.5(6) . .
F6 C20 F4 105.0(5) . .
F5 C20 F4 105.7(6) . .
F6 C20 C17 112.2(6) . .
F5 C20 C17 113.0(6) . .
F4 C20 C17 112.8(5) . .
C22 C21 C26 116.2(6) . .
C22 C21 B1 121.8(6) . .
C26 C21 B1 120.9(6) . .
C21 C22 C23 123.0(6) . .
C21 C22 H22 118.5 . .
C23 C22 H22 118.5 . .
C24 C23 C22 119.6(8) . .
C24 C23 C27 119.9(7) . .
C22 C23 C27 120.4(7) . .
C25 C24 C23 119.4(7) . .
C25 C24 H24 120.3 . .
C23 C24 H24 120.3 . .
C24 C25 C26 119.9(7) . .
C24 C25 C28 119.8(9) . .
C26 C25 C28 120.2(10) . .
C25 C26 C21 121.8(8) . .
C25 C26 H26 119.1 . .
C21 C26 H26 119.1 . .
F7 C27 F8 106.7(8) . .
F7 C27 F9 105.3(8) . .
F8 C27 F9 102.1(7) . .
F7 C27 C23 114.2(6) . .
F8 C27 C23 113.4(7) . .
F9 C27 C23 114.1(7) . .
F12 C28 F11 106.2(8) . .
F12 C28 F10 107.1(11) . .
F11 C28 F10 104.3(8) . .
F12 C28 C25 115.1(9) . .
F11 C28 C25 113.2(10) . .
F10 C28 C25 110.2(8) . .
C30 C29 C34 115.7(5) . .
C30 C29 B1 122.1(6) . .
C34 C29 B1 121.3(6) . .
C29 C30 C31 122.4(6) . .
C29 C30 H30 118.8 . .
C31 C30 H30 118.8 . .
C32 C31 C30 120.8(6) . .
C32 C31 C35 118.3(5) . .
C30 C31 C35 120.8(6) . .
C31 C32 C33 118.2(5) . .
C31 C32 H32 120.9 . .
C33 C32 H32 120.9 . .
C34 C33 C32 120.8(6) . .
C34 C33 C36 120.6(6) . .
C32 C33 C36 118.6(5) . .
C33 C34 C29 122.1(6) . .
C33 C34 H34 118.9 . .
C29 C34 H34 118.9 . .
F13 C35 F14 106.1(6) . .
F13 C35 F15 104.3(6) . .
F14 C35 F15 105.8(6) . .
F13 C35 C31 115.4(5) . .
F14 C35 C31 111.7(6) . .
F15 C35 C31 112.8(6) . .
F16 C36 F18 106.4(5) . .
F16 C36 F17 105.1(5) . .
F18 C36 F17 106.6(5) . .
F16 C36 C33 112.4(5) . .
F18 C36 C33 113.3(5) . .
F17 C36 C33 112.4(5) . .
C38 C37 C42 115.3(7) . .
C38 C37 B1 123.5(6) . .
C42 C37 B1 121.0(7) . .
C37 C38 C39 122.7(8) . .
C37 C38 H38 118.6 . .
C39 C38 H38 118.6 . .
C40 C39 C38 122.1(10) . .
C40 C39 C43 117.4(8) . .
C38 C39 C43 120.3(9) . .
C39 C40 C41 117.3(8) . .
C39 C40 H40 121.4 . .
C41 C40 H40 121.4 . .
C40 C41 C42 122.1(8) . .
C40 C41 C44 117.4(10) . .
C42 C41 C44 120.0(11) . .
C37 C42 C41 120.4(9) . .
C37 C42 H42 119.8 . .
C41 C42 H42 119.8 . .
F19 C43 F20 108.2(10) . .
F19 C43 F21 103.7(10) . .
F20 C43 F21 104.8(7) . .
F19 C43 C39 115.2(7) . .
F20 C43 C39 112.7(9) . .
F21 C43 C39 111.5(9) . .
F23 C44 F24 126.9(15) . .
F23 C44 F22 99.0(11) . .
F24 C44 F22 84.0(11) . .
F23 C44 C41 113.4(12) . .
F24 C44 C41 116.7(12) . .
F22 C44 C41 105.2(12) . .
C46 O1 C47 120.2(17) . .
C46 C45 H45A 109.5 . .
C46 C45 H45B 109.5 . .
H45A C45 H45B 109.5 . .
C46 C45 H45C 109.5 . .
H45A C45 H45C 109.5 . .
H45B C45 H45C 109.5 . .
O1 C46 C45 114.4(18) . .
O1 C46 H46A 108.7 . .
C45 C46 H46A 108.7 . .
O1 C46 H46B 108.7 . .
C45 C46 H46B 108.7 . .
H46A C46 H46B 107.6 . .
C48 C47 O1 121.5(19) . .
C48 C47 H47A 106.9 . .
O1 C47 H47A 106.9 . .
C48 C47 H47B 106.9 . .
O1 C47 H47B 106.9 . .
H47A C47 H47B 106.7 . .
C47 C48 H48A 109.5 . .
C47 C48 H48B 109.5 . .
H48A C48 H48B 109.5 . .
C47 C48 H48C 109.5 . .
H48A C48 H48C 109.5 . .
H48B C48 H48C 109.5 . .

loop_
_geom_bond_atom_site_label_1
_geom_bond_atom_site_label_2
_geom_bond_distance
_geom_bond_site_symmetry_2
Gd1 N1 2.514(7) .
Gd1 N2 2.539(6) .
Gd1 N3 2.581(5) .
Gd1 N4 2.616(6) .
Gd1 C1A 2.76(3) .
Gd1 Gd1 3.4140(6) 2_656
Gd1 H1 2.11(2) .
Gd1 H2 2.10(2) .
Gd1 H3 2.11(2) .
N1 C2 1.448(13) .
N1 C1A 1.49(2) .
N1 C1B 1.520(18) .
N1 C7 1.555(14) .
N2 C3 1.438(12) .
N2 C9 1.468(9) .
N2 C4 1.522(12) .
N3 C6 1.425(10) .
N3 C11 1.429(10) .
N3 C5 1.482(12) .
N4 C8 1.397(13) .
N4 C12 1.451(10) .
N4 C10 1.498(12) .
C1A H1A 0.9900 .
C1A H1B 0.9900 .
C1B H1C 0.9800 .
C1B H1D 0.9800 .
C1B H1E 0.9800 .
C2 H2A 0.9800 .
C2 H2B 0.9800 .
C2 H2C 0.9800 .
C3 H3A 0.9800 .
C3 H3B 0.9800 .
C3 H3C 0.9800 .
C4 H4A 0.9800 .
C4 H4B 0.9800 .
C4 H4C 0.9800 .
C5 H5A 0.9800 .
C5 H5B 0.9800 .
C5 H5C 0.9800 .
C6 H6A 0.9800 .
C6 H6B 0.9800 .
C6 H6C 0.9800 .
C7 C8 1.416(16) .
C7 H7A 0.9900 .
C7 H7B 0.9900 .
C8 H8A 0.9900 .
C8 H8B 0.9900 .
C9 C10 1.419(12) .
C9 H9A 0.9900 .
C9 H9B 0.9900 .
C10 H10A 0.9900 .
C10 H10B 0.9900 .
C11 C12 1.476(14) .
C11 H11A 0.9900 .
C11 H11B 0.9900 .
C12 H12A 0.9900 .
C12 H12B 0.9900 .
F1A F1B 0.758(13) .
F1A C19 1.350(13) .
F1A F2B 1.702(18) .
F1B C19 1.318(11) .
F1B F3A 1.645(17) .
F2A F2B 0.645(13) .
F2A C19 1.334(13) .
F2B C19 1.334(14) .
F3A F3B 0.670(16) .
F3A C19 1.323(14) .
F3B C19 1.384(14) .
F4 C20 1.337(7) .
F5 C20 1.337(8) .
F6 C20 1.334(8) .
F7 C27 1.289(9) .
F8 C27 1.292(9) .
F9 C27 1.312(9) .
F10 C28 1.370(10) .
F11 C28 1.342(13) .
F12 C28 1.302(13) .
F13 C35 1.330(8) .
F14 C35 1.333(8) .
F15 C35 1.338(7) .
F16 C36 1.332(7) .
F17 C36 1.338(7) .
F18 C36 1.337(7) .
F19 C43 1.327(13) .
F20 C43 1.328(9) .
F21 C43 1.335(10) .
F22 C44 1.486(17) .
F23 C44 1.251(15) .
F24 C44 1.376(16) .
B1 C37 1.630(9) .
B1 C29 1.634(9) .
B1 C13 1.636(9) .
B1 C21 1.655(10) .
C13 C14 1.382(8) .
C13 C18 1.411(8) .
C14 C15 1.401(8) .
C14 H14 0.9500 .
C15 C16 1.366(9) .
C15 C19 1.480(9) .
C16 C17 1.384(9) .
C16 H16 0.9500 .
C17 C18 1.381(8) .
C17 C20 1.500(9) .
C18 H18 0.9500 .
C21 C22 1.376(9) .
C21 C26 1.401(9) .
C22 C23 1.389(9) .
C22 H22 0.9500 .
C23 C24 1.382(10) .
C23 C27 1.471(11) .
C24 C25 1.381(12) .
C24 H24 0.9500 .
C25 C26 1.393(11) .
C25 C28 1.483(12) .
C26 H26 0.9500 .
C29 C30 1.388(9) .
C29 C34 1.407(8) .
C30 C31 1.389(8) .
C30 H30 0.9500 .
C31 C32 1.379(8) .
C31 C35 1.493(9) .
C32 C33 1.385(8) .
C32 H32 0.9500 .
C33 C34 1.384(8) .
C33 C36 1.490(9) .
C34 H34 0.9500 .
C37 C38 1.389(11) .
C37 C42 1.391(10) .
C38 C39 1.397(9) .
C38 H38 0.9500 .
C39 C40 1.338(12) .
C39 C43 1.488(14) .
C40 C41 1.370(13) .
C40 H40 0.9500 .
C41 C42 1.428(11) .
C41 C44 1.540(14) .
C42 H42 0.9500 .
O1 C46 1.299(15) .
O1 C47 1.377(16) .
C45 C46 1.477(18) .
C45 H45A 0.9800 .
C45 H45B 0.9800 .
C45 H45C 0.9800 .
C46 H46A 0.9900 .
C46 H46B 0.9900 .
C47 C48 1.352(18) .
C47 H47A 0.9900 .
C47 H47B 0.9900 .
C48 H48A 0.9800 .
C48 H48B 0.9800 .
C48 H48C 0.9800 .

loop_
_geom_torsion_atom_site_label_1
_geom_torsion_atom_site_label_2
_geom_torsion_atom_site_label_3
_geom_torsion_atom_site_label_4
_geom_torsion
_geom_torsion_site_symmetry_1
N2 Gd1 N1 C2 171.7(7) .
N3 Gd1 N1 C2 -71.6(8) .
N4 Gd1 N1 C2 -132.1(8) .
C1A Gd1 N1 C2 129.0(12) .
Gd1 Gd1 N1 C2 47.5(8) 2_656
N2 Gd1 N1 C1A 42.7(8) .
N3 Gd1 N1 C1A 159.4(8) .
N4 Gd1 N1 C1A 98.9(8) .
Gd1 Gd1 N1 C1A -81.5(8) 2_656
N2 Gd1 N1 C1B 63.6(14) .
N3 Gd1 N1 C1B -179.7(14) .
N4 Gd1 N1 C1B 119.7(14) .
C1A Gd1 N1 C1B 20.8(16) .
Gd1 Gd1 N1 C1B -60.7(14) 2_656
N2 Gd1 N1 C7 -60.9(7) .
N3 Gd1 N1 C7 55.8(7) .
N4 Gd1 N1 C7 -4.7(6) .
C1A Gd1 N1 C7 -103.6(11) .
Gd1 Gd1 N1 C7 174.9(6) 2_656
N1 Gd1 N2 C3 -82.9(7) .
N3 Gd1 N2 C3 161.2(7) .
N4 Gd1 N2 C3 -139.7(8) .
C1A Gd1 N2 C3 -61.6(8) .
Gd1 Gd1 N2 C3 45.0(7) 2_656
N1 Gd1 N2 C9 45.3(6) .
N3 Gd1 N2 C9 -70.6(6) .
N4 Gd1 N2 C9 -11.5(5) .
C1A Gd1 N2 C9 66.6(7) .
Gd1 Gd1 N2 C9 173.2(5) 2_656
N1 Gd1 N2 C4 162.5(5) .
N3 Gd1 N2 C4 46.6(6) .
N4 Gd1 N2 C4 105.7(6) .
C1A Gd1 N2 C4 -176.2(7) .
Gd1 Gd1 N2 C4 -69.6(5) 2_656
N1 Gd1 N3 C6 49.1(6) .
N2 Gd1 N3 C6 170.4(5) .
N4 Gd1 N3 C6 110.9(6) .
C1A Gd1 N3 C6 64.5(8) .
Gd1 Gd1 N3 C6 -73.9(6) 2_656
N1 Gd1 N3 C11 -74.1(7) .
N2 Gd1 N3 C11 47.2(7) .
N4 Gd1 N3 C11 -12.3(7) .
C1A Gd1 N3 C11 -58.7(9) .
Gd1 Gd1 N3 C11 162.9(7) 2_656
N1 Gd1 N3 C5 163.6(7) .
N2 Gd1 N3 C5 -75.1(7) .
N4 Gd1 N3 C5 -134.6(7) .
C1A Gd1 N3 C5 179.1(9) .
Gd1 Gd1 N3 C5 40.6(7) 2_656
N1 Gd1 N4 C8 -15.7(7) .
N2 Gd1 N4 C8 110.1(7) .
N3 Gd1 N4 C8 -131.6(7) .
C1A Gd1 N4 C8 17.0(7) .
N1 Gd1 N4 C12 106.1(6) .
N2 Gd1 N4 C12 -128.2(6) .
N3 Gd1 N4 C12 -9.8(5) .
C1A Gd1 N4 C12 138.7(7) .
N1 Gd1 N4 C10 -138.5(6) .
N2 Gd1 N4 C10 -12.8(6) .
N3 Gd1 N4 C10 105.6(6) .
C1A Gd1 N4 C10 -105.8(7) .
C2 N1 C1A Gd1 -120.0(12) .
C1B N1 C1A Gd1 -136(4) .
C7 N1 C1A Gd1 108.8(7) .
N2 Gd1 C1A N1 -141.6(7) .
N3 Gd1 C1A N1 -28.7(11) .
N4 Gd1 C1A N1 -72.2(7) .
Gd1 Gd1 C1A N1 110.4(7) 2_656
C2 N1 C7 C8 158.1(12) .
C1A N1 C7 C8 -61.3(16) .
C1B N1 C7 C8 -91.4(19) .
Gd1 N1 C7 C8 26.5(14) .
C12 N4 C8 C7 -85.0(12) .
C10 N4 C8 C7 158.9(11) .
Gd1 N4 C8 C7 37.5(13) .
N1 C7 C8 N4 -45.8(17) .
C3 N2 C9 C10 168.9(10) .
C4 N2 C9 C10 -77.7(11) .
Gd1 N2 C9 C10 38.5(10) .
N2 C9 C10 N4 -53.7(13) .
C8 N4 C10 C9 -83.7(10) .
C12 N4 C10 C9 157.1(8) .
Gd1 N4 C10 C9 37.9(10) .
C6 N3 C11 C12 -85.2(10) .
C5 N3 C11 C12 160.0(9) .
Gd1 N3 C11 C12 34.4(11) .
C8 N4 C12 C11 153.5(9) .
C10 N4 C12 C11 -86.2(10) .
Gd1 N4 C12 C11 31.8(10) .
N3 C11 C12 N4 -46.6(13) .
F2B F1A F1B C19 27.8(11) .
C19 F1A F1B F3A -20.7(14) .
F2B F1A F1B F3A 7(2) .
C19 F2A F2B F1A -17.7(17) .
F1B F1A F2B F2A -13(3) .
C19 F1A F2B F2A 22(2) .
F1B F1A F2B C19 -35.0(15) .
F1A F1B F3A F3B -6(4) .
C19 F1B F3A F3B -32(3) .
F1A F1B F3A C19 26.0(18) .
F1B F3A F3B C19 25.0(19) .
C37 B1 C13 C14 -154.8(6) .
C29 B1 C13 C14 -36.6(8) .
C21 B1 C13 C14 83.6(7) .
C37 B1 C13 C18 35.0(8) .
C29 B1 C13 C18 153.2(6) .
C21 B1 C13 C18 -86.5(7) .
C18 C13 C14 C15 1.5(9) .
B1 C13 C14 C15 -169.1(6) .
C13 C14 C15 C16 -2.5(9) .
C13 C14 C15 C19 174.4(6) .
C14 C15 C16 C17 1.4(9) .
C19 C15 C16 C17 -175.5(6) .
C15 C16 C17 C18 0.6(9) .
C15 C16 C17 C20 179.5(6) .
C16 C17 C18 C13 -1.6(9) .
C20 C17 C18 C13 179.5(6) .
C14 C13 C18 C17 0.5(9) .
B1 C13 C18 C17 171.3(6) .
F1A F1B C19 F3A -157.9(16) .
F1A F1B C19 F2A -55.5(17) .
F3A F1B C19 F2A 102.4(12) .
F1A F1B C19 F2B -34.6(15) .
F3A F1B C19 F2B 123.3(10) .
F3A F1B C19 F1A 157.9(16) .
F1A F1B C19 F3B -145.6(15) .
F3A F1B C19 F3B 12.3(10) .
F1A F1B C19 C15 93.9(14) .
F3A F1B C19 C15 -108.2(9) .
F3B F3A C19 F1B 154(2) .
F3B F3A C19 F2A 29(2) .
F1B F3A C19 F2A -125.4(9) .
F3B F3A C19 F2B 53(2) .
F1B F3A C19 F2B -100.9(12) .
F3B F3A C19 F1A 141.8(19) .
F1B F3A C19 F1A -12.4(9) .
F1B F3A C19 F3B -154(2) .
F3B F3A C19 C15 -96(2) .
F1B F3A C19 C15 109.9(8) .
F2B F2A C19 F1B 47(2) .
F2B F2A C19 F3A 133.8(18) .
F2B F2A C19 F1A 19.2(19) .
F2B F2A C19 F3B 147.2(19) .
F2B F2A C19 C15 -102.5(18) .
F2A F2B C19 F1B -142.7(18) .
F1A F2B C19 F1B 18.4(8) .
F2A F2B C19 F3A -57(2) .
F1A F2B C19 F3A 103.7(12) .
F1A F2B C19 F2A 161.1(19) .
F2A F2B C19 F1A -161.1(19) .
F2A F2B C19 F3B -33.9(19) .
F1A F2B C19 F3B 127.2(9) .
F2A F2B C19 C15 90.6(18) .
F1A F2B C19 C15 -108.3(9) .
F2B F1A C19 F1B -146.2(15) .
F1B F1A C19 F3A 22.6(16) .
F2B F1A C19 F3A -123.6(10) .
F1B F1A C19 F2A 137.2(14) .
F2B F1A C19 F2A -9.1(9) .
F1B F1A C19 F2B 146.2(15) .
F1B F1A C19 F3B 44.9(18) .
F2B F1A C19 F3B -101.4(13) .
F1B F1A C19 C15 -99.9(14) .
F2B F1A C19 C15 113.9(8) .
F3A F3B C19 F1B -26(2) .
F3A F3B C19 F2A -152(2) .
F3A F3B C19 F2B -137(2) .
F3A F3B C19 F1A -49(2) .
F3A F3B C19 C15 96(2) .
C16 C15 C19 F1B 71.9(10) .
C14 C15 C19 F1B -105.0(9) .
C16 C15 C19 F3A -12.6(11) .
C14 C15 C19 F3A 170.4(8) .
C16 C15 C19 F2A -134.2(8) .
C14 C15 C19 F2A 48.9(10) .
C16 C15 C19 F2B -164.8(8) .
C14 C15 C19 F2B 18.2(11) .
C16 C15 C19 F1A 107.6(9) .
C14 C15 C19 F1A -69.4(10) .
C16 C15 C19 F3B -43.4(10) .
C14 C15 C19 F3B 139.7(8) .
C18 C17 C20 F6 -127.4(6) .
C16 C17 C20 F6 53.7(8) .
C18 C17 C20 F5 -5.7(9) .
C16 C17 C20 F5 175.5(6) .
C18 C17 C20 F4 114.2(7) .
C16 C17 C20 F4 -64.7(8) .
C37 B1 C21 C22 162.2(5) .
C29 B1 C21 C22 44.6(7) .
C13 B1 C21 C22 -76.2(7) .
C37 B1 C21 C26 -30.1(8) .
C29 B1 C21 C26 -147.8(6) .
C13 B1 C21 C26 91.5(6) .
C26 C21 C22 C23 -0.8(9) .
B1 C21 C22 C23 167.4(6) .
C21 C22 C23 C24 0.7(10) .
C21 C22 C23 C27 -175.0(6) .
C22 C23 C24 C25 0.9(10) .
C27 C23 C24 C25 176.6(7) .
C23 C24 C25 C26 -2.3(11) .
C23 C24 C25 C28 -178.4(7) .
C24 C25 C26 C21 2.3(11) .
C28 C25 C26 C21 178.4(7) .
C22 C21 C26 C25 -0.7(9) .
B1 C21 C26 C25 -169.1(6) .
C24 C23 C27 F7 142.0(7) .
C22 C23 C27 F7 -42.3(10) .
C24 C23 C27 F8 -95.6(9) .
C22 C23 C27 F8 80.2(9) .
C24 C23 C27 F9 20.8(11) .
C22 C23 C27 F9 -163.5(7) .
C24 C25 C28 F12 -161.4(9) .
C26 C25 C28 F12 22.5(13) .
C24 C25 C28 F11 -39.0(11) .
C26 C25 C28 F11 144.9(8) .
C24 C25 C28 F10 77.4(13) .
C26 C25 C28 F10 -98.7(11) .
C37 B1 C29 C30 82.3(7) .
C13 B1 C29 C30 -41.2(8) .
C21 B1 C29 C30 -154.8(5) .
C37 B1 C29 C34 -86.4(7) .
C13 B1 C29 C34 150.1(5) .
C21 B1 C29 C34 36.5(8) .
C34 C29 C30 C31 -0.5(9) .
B1 C29 C30 C31 -169.8(5) .
C29 C30 C31 C32 1.4(9) .
C29 C30 C31 C35 178.3(6) .
C30 C31 C32 C33 -1.1(9) .
C35 C31 C32 C33 -178.0(5) .
C31 C32 C33 C34 0.0(9) .
C31 C32 C33 C36 178.3(5) .
C32 C33 C34 C29 0.9(9) .
C36 C33 C34 C29 -177.4(5) .
C30 C29 C34 C33 -0.7(9) .
B1 C29 C34 C33 168.7(5) .
C32 C31 C35 F13 177.0(6) .
C30 C31 C35 F13 0.1(9) .
C32 C31 C35 F14 -61.8(8) .
C30 C31 C35 F14 121.3(7) .
C32 C31 C35 F15 57.2(8) .
C30 C31 C35 F15 -119.7(6) .
C34 C33 C36 F16 -104.5(6) .
C32 C33 C36 F16 77.1(7) .
C34 C33 C36 F18 16.2(8) .
C32 C33 C36 F18 -162.2(5) .
C34 C33 C36 F17 137.2(6) .
C32 C33 C36 F17 -41.2(8) .
C29 B1 C37 C38 -93.5(7) .
C13 B1 C37 C38 29.8(8) .
C21 B1 C37 C38 144.1(6) .
C29 B1 C37 C42 80.6(7) .
C13 B1 C37 C42 -156.1(6) .
C21 B1 C37 C42 -41.8(8) .
C42 C37 C38 C39 1.5(9) .
B1 C37 C38 C39 175.9(6) .
C37 C38 C39 C40 -0.8(11) .
C37 C38 C39 C43 174.6(7) .
C38 C39 C40 C41 -0.6(12) .
C43 C39 C40 C41 -176.1(7) .
C39 C40 C41 C42 1.2(12) .
C39 C40 C41 C44 173.1(9) .
C38 C37 C42 C41 -0.9(9) .
B1 C37 C42 C41 -175.5(6) .
C40 C41 C42 C37 -0.4(11) .
C44 C41 C42 C37 -172.1(9) .
C40 C39 C43 F19 -170.9(8) .
C38 C39 C43 F19 13.5(12) .
C40 C39 C43 F20 -46.2(11) .
C38 C39 C43 F20 138.3(8) .
C40 C39 C43 F21 71.3(10) .
C38 C39 C43 F21 -104.2(9) .
C40 C41 C44 F23 37.2(17) .
C42 C41 C44 F23 -150.7(11) .
C40 C41 C44 F24 -124.8(14) .
C42 C41 C44 F24 47.3(18) .
C40 C41 C44 F22 144.4(9) .
C42 C41 C44 F22 -43.6(13) .
C47 O1 C46 C45 146(2) .
C46 O1 C47 C48 92(3) .
